data_7004810
loop_
_publ_author_name
'Alexander, Sean G.'
'Cole, Marcus L.'
'Hilder, Matthias'
'Morris, Jonathan C.'
'Patrick, Joanna B.'

_publ_section_title
;
 The synthesis of a dichloroalane complex and its reaction with an
 \a-diimine
;
_journal_issue 45
_journal_name_full 'Dalton Transactions'
_journal_page_first 6361
_journal_page_last 6363
_journal_paper_doi 10.1039/B814839b
_journal_year 2008
_chemical_compound_source THF-Hexane
_chemical_formula_moiety 'C41 H47 Al Cl2 N4'
_chemical_formula_sum 'C41 H47 Al Cl2 N4'
_chemical_formula_weight 693.71
_chemical_melting_point 603
_chemical_name_common (AlCl2(MesNC(=IMes)C(H)NMes))
_space_group_IT_number 14
_symmetry_cell_setting monoclinic
_symmetry_Int_Tables_number 14
_symmetry_space_group_name_Hall '-P 2yn'
_symmetry_space_group_name_H-M 'P 1 21/n 1'
_atom_sites_solution_hydrogens geom
_atom_sites_solution_primary direct
_atom_sites_solution_secondary difmap
_audit_creation_method SHELXL-97
_cell_angle_alpha 90.00
_cell_angle_beta 91.942(1)
_cell_angle_gamma 90.00
_cell_formula_units_Z 4
_cell_length_a 10.0810(2)
_cell_length_b 18.3266(4)
_cell_length_c 21.1938(4)
_cell_measurement_reflns_used 47016
_cell_measurement_temperature 123(2)
_cell_measurement_theta_max 28.35
_cell_measurement_theta_min 3.53
_cell_volume 3913.32(14)
_computing_cell_refinement DENZO-SMN
_computing_data_collection 'Nonius Collect'
_computing_data_reduction X-Seed
_computing_molecular_graphics 'X-Seed / POV-Ray'
_computing_publication_material 'Microsoft Office 2000'
_computing_structure_refinement 'SHELXL-97 (Sheldrick, 1997)'
_computing_structure_solution 'SHELXS-97 (Sheldrick, 1990)'
_diffrn_ambient_temperature 123(2)
_diffrn_measured_fraction_theta_full 0.981
_diffrn_measured_fraction_theta_max 0.981
_diffrn_measurement_device_type 'Nonius Kappa CCD'
_diffrn_measurement_method 'psi and omega scans'
_diffrn_radiation_monochromator graphite
_diffrn_radiation_probe x-ray
_diffrn_radiation_type MoK\a
_diffrn_radiation_wavelength 0.71073
_diffrn_reflns_av_R_equivalents 0.1163
_diffrn_reflns_av_sigmaI/netI 0.1473
_diffrn_reflns_limit_h_max 13
_diffrn_reflns_limit_h_min -13
_diffrn_reflns_limit_k_max 24
_diffrn_reflns_limit_k_min -24
_diffrn_reflns_limit_l_max 27
_diffrn_reflns_limit_l_min -27
_diffrn_reflns_number 47016
_diffrn_reflns_theta_full 28.35
_diffrn_reflns_theta_max 28.35
_diffrn_reflns_theta_min 3.53
_diffrn_source 'fine-focus sealed tube'
_exptl_absorpt_coefficient_mu 0.221
_exptl_absorpt_correction_T_max 0.9167
_exptl_absorpt_correction_T_min 0.8429
_exptl_absorpt_correction_type empirical
_exptl_absorpt_process_details SADABS
_exptl_crystal_colour yellow-orange
_exptl_crystal_density_diffrn 1.177
_exptl_crystal_density_method none
_exptl_crystal_description prism
_exptl_crystal_F_000 1472
_exptl_crystal_size_max 0.80
_exptl_crystal_size_mid 0.40
_exptl_crystal_size_min 0.40
_refine_diff_density_max 0.424
_refine_diff_density_min -0.438
_refine_diff_density_rms 0.073
_refine_ls_extinction_method none
_refine_ls_goodness_of_fit_ref 1.001
_refine_ls_hydrogen_treatment constr
_refine_ls_matrix_type full
_refine_ls_number_parameters 445
_refine_ls_number_reflns 9591
_refine_ls_number_restraints 0
_refine_ls_restrained_S_all 1.001
_refine_ls_R_factor_all 0.1932
_refine_ls_R_factor_gt 0.0961
_refine_ls_shift/su_max 0.003
_refine_ls_shift/su_mean 0.000
_refine_ls_structure_factor_coef Fsqd
_refine_ls_weighting_details 'calc w=1/[\s^2^(Fo^2^)+(0.1439P)^2^+0.3514P] where P=(Fo^2^+2Fc^2^)/3'
_refine_ls_weighting_scheme calc
_refine_ls_wR_factor_gt 0.2069
_refine_ls_wR_factor_ref 0.2571
_reflns_number_gt 5219
_reflns_number_total 9591
_reflns_threshold_expression >2sigma(I)
_cod_data_source_file B814839b.txt
_cod_data_source_block COMPOUND_4
_cod_original_sg_symbol_H-M 'P 21/n'
_cod_database_code 7004810

loop_
_symmetry_equiv_pos_as_xyz
'x, y, z'
'-x+1/2, y+1/2, -z+1/2'
'-x, -y, -z'
'x-1/2, -y-1/2, z-1/2'

loop_
_atom_site_label
_atom_site_type_symbol
_atom_site_fract_x
_atom_site_fract_y
_atom_site_fract_z
_atom_site_U_iso_or_equiv
_atom_site_adp_type
_atom_site_occupancy
_atom_site_symmetry_multiplicity
_atom_site_calc_flag
_atom_site_refinement_flags
_atom_site_disorder_assembly
_atom_site_disorder_group
Cl1 Cl 0.09429(10) 0.75407(6) 0.35366(5) 0.0383(3) Uani 1 1 d . . .
Cl2 Cl 0.06722(9) 0.59919(6) 0.44439(5) 0.0357(3) Uani 1 1 d . . .
Al1 Al -0.02572(10) 0.65996(7) 0.36806(5) 0.0224(3) Uani 1 1 d . . .
N1 N -0.2045(3) 0.67988(17) 0.37356(14) 0.0206(7) Uani 1 1 d . . .
N2 N -0.0622(3) 0.60230(17) 0.29761(14) 0.0227(7) Uani 1 1 d . . .
N3 N -0.4904(3) 0.61961(17) 0.38453(13) 0.0185(7) Uani 1 1 d . . .
N4 N -0.4997(3) 0.59990(17) 0.28351(13) 0.0203(7) Uani 1 1 d . . .
C1 C -0.2746(3) 0.6346(2) 0.32913(17) 0.0202(8) Uani 1 1 d . . .
C2 C -0.1966(3) 0.5945(2) 0.29084(17) 0.0219(8) Uani 1 1 d . . .
H2 H -0.2348 0.5620 0.2603 0.026 Uiso 1 1 calc R . .
C3 C -0.2513(3) 0.7520(2) 0.38649(17) 0.0226(8) Uani 1 1 d . . .
C4 C -0.2419(3) 0.7777(2) 0.44913(18) 0.0250(9) Uani 1 1 d . . .
C5 C -0.2888(4) 0.8473(2) 0.4627(2) 0.0326(10) Uani 1 1 d . . .
H5 H -0.2835 0.8642 0.5051 0.039 Uiso 1 1 calc R . .
C6 C -0.3429(4) 0.8927(2) 0.4163(2) 0.0317(10) Uani 1 1 d . . .
C7 C -0.3402(4) 0.8685(2) 0.3547(2) 0.0298(10) Uani 1 1 d . . .
H7 H -0.3733 0.8999 0.3221 0.036 Uiso 1 1 calc R . .
C8 C -0.2911(4) 0.8003(2) 0.33786(18) 0.0238(9) Uani 1 1 d . . .
C9 C -0.1760(4) 0.7320(2) 0.50020(17) 0.0314(10) Uani 1 1 d . . .
H9A H -0.0794 0.7357 0.4974 0.047 Uiso 1 1 calc R . .
H9B H -0.2031 0.6809 0.4949 0.047 Uiso 1 1 calc R . .
H9C H -0.2026 0.7496 0.5416 0.047 Uiso 1 1 calc R . .
C10 C -0.3959(4) 0.9673(3) 0.4328(2) 0.0497(13) Uani 1 1 d . . .
H10A H -0.4906 0.9635 0.4413 0.075 Uiso 1 1 calc R . .
H10B H -0.3836 1.0007 0.3974 0.075 Uiso 1 1 calc R . .
H10C H -0.3478 0.9859 0.4704 0.075 Uiso 1 1 calc R . .
C11 C -0.2625(4) 0.7842(2) 0.27006(18) 0.0305(10) Uani 1 1 d . . .
H11A H -0.2999 0.8230 0.2431 0.046 Uiso 1 1 calc R . .
H11B H -0.3028 0.7374 0.2578 0.046 Uiso 1 1 calc R . .
H11C H -0.1663 0.7817 0.2651 0.046 Uiso 1 1 calc R . .
C12 C 0.0204(3) 0.5611(2) 0.25686(17) 0.0224(9) Uani 1 1 d . . .
C13 C 0.0727(4) 0.5947(2) 0.20379(18) 0.0268(9) Uani 1 1 d . . .
C14 C 0.1528(4) 0.5533(3) 0.16518(17) 0.0296(10) Uani 1 1 d . . .
H14 H 0.1900 0.5763 0.1297 0.036 Uiso 1 1 calc R . .
C15 C 0.1806(4) 0.4804(2) 0.17613(19) 0.0300(10) Uani 1 1 d . . .
C16 C 0.1283(4) 0.4487(2) 0.22949(19) 0.0299(10) Uani 1 1 d . . .
H16 H 0.1474 0.3990 0.2384 0.036 Uiso 1 1 calc R . .
C17 C 0.0489(4) 0.4875(2) 0.27030(19) 0.0287(9) Uani 1 1 d . . .
C18 C 0.0402(5) 0.6728(2) 0.1880(2) 0.0396(11) Uani 1 1 d . . .
H18A H 0.0711 0.7044 0.2227 0.059 Uiso 1 1 calc R . .
H18B H -0.0560 0.6782 0.1816 0.059 Uiso 1 1 calc R . .
H18C H 0.0843 0.6868 0.1493 0.059 Uiso 1 1 calc R . .
C19 C 0.2586(4) 0.4362(3) 0.1305(2) 0.0437(12) Uani 1 1 d . . .
H19A H 0.1975 0.4126 0.0999 0.066 Uiso 1 1 calc R . .
H19B H 0.3100 0.3988 0.1536 0.066 Uiso 1 1 calc R . .
H19C H 0.3191 0.4683 0.1082 0.066 Uiso 1 1 calc R . .
C20 C -0.0080(5) 0.4499(3) 0.3268(2) 0.0404(11) Uani 1 1 d . . .
H20A H 0.0263 0.4000 0.3298 0.061 Uiso 1 1 calc R . .
H20B H -0.1050 0.4486 0.3220 0.061 Uiso 1 1 calc R . .
H20C H 0.0177 0.4768 0.3653 0.061 Uiso 1 1 calc R . .
C21 C -0.4157(3) 0.6195(2) 0.33291(17) 0.0196(8) Uani 1 1 d . . .
C22 C -0.6202(3) 0.6007(2) 0.36781(17) 0.0222(9) Uani 1 1 d . . .
H22 H -0.6922 0.5978 0.3955 0.027 Uiso 1 1 calc R . .
C23 C -0.6258(3) 0.5875(2) 0.30625(18) 0.0227(9) Uani 1 1 d . . .
H23 H -0.7019 0.5724 0.2821 0.027 Uiso 1 1 calc R . .
C24 C -0.4503(3) 0.6243(2) 0.45115(17) 0.0216(8) Uani 1 1 d . . .
C25 C -0.3736(3) 0.5678(2) 0.47782(17) 0.0223(9) Uani 1 1 d . . .
C26 C -0.3482(4) 0.5716(2) 0.54267(18) 0.0279(9) Uani 1 1 d . . .
H26 H -0.2932 0.5354 0.5621 0.034 Uiso 1 1 calc R . .
C27 C -0.3997(4) 0.6260(2) 0.57998(18) 0.0283(9) Uani 1 1 d . . .
C28 C -0.4777(4) 0.6795(2) 0.55104(18) 0.0268(9) Uani 1 1 d . . .
H28 H -0.5148 0.7165 0.5763 0.032 Uiso 1 1 calc R . .
C29 C -0.5033(3) 0.6805(2) 0.48608(18) 0.0243(9) Uani 1 1 d . . .
C30 C -0.3184(4) 0.5065(2) 0.44006(18) 0.0267(9) Uani 1 1 d . . .
H30A H -0.2362 0.5224 0.4208 0.040 Uiso 1 1 calc R . .
H30B H -0.3832 0.4922 0.4069 0.040 Uiso 1 1 calc R . .
H30C H -0.2995 0.4647 0.4678 0.040 Uiso 1 1 calc R . .
C31 C -0.3696(5) 0.6279(3) 0.65041(19) 0.0444(12) Uani 1 1 d . . .
H31A H -0.3492 0.5785 0.6655 0.067 Uiso 1 1 calc R . .
H31B H -0.4469 0.6467 0.6720 0.067 Uiso 1 1 calc R . .
H31C H -0.2931 0.6598 0.6593 0.067 Uiso 1 1 calc R . .
C32 C -0.5865(4) 0.7412(2) 0.45601(18) 0.0291(10) Uani 1 1 d . . .
H32A H -0.6762 0.7230 0.4461 0.044 Uiso 1 1 calc R . .
H32B H -0.5457 0.7574 0.4171 0.044 Uiso 1 1 calc R . .
H32C H -0.5913 0.7822 0.4855 0.044 Uiso 1 1 calc R . .
C33 C -0.4755(3) 0.5999(2) 0.21702(17) 0.0216(8) Uani 1 1 d . . .
C34 C -0.5014(4) 0.6640(2) 0.18326(19) 0.0295(10) Uani 1 1 d . . .
C35 C -0.4759(4) 0.6629(3) 0.1189(2) 0.0428(12) Uani 1 1 d . . .
H35 H -0.4895 0.7063 0.0950 0.051 Uiso 1 1 calc R . .
C36 C -0.4320(4) 0.6015(3) 0.08865(19) 0.0414(12) Uani 1 1 d . . .
C37 C -0.4165(4) 0.5375(3) 0.12316(19) 0.0349(11) Uani 1 1 d . . .
H37 H -0.3902 0.4942 0.1023 0.042 Uiso 1 1 calc R . .
C38 C -0.4388(3) 0.5352(2) 0.18821(17) 0.0245(9) Uani 1 1 d . . .
C39 C -0.5619(4) 0.7299(2) 0.2137(2) 0.0401(11) Uani 1 1 d . . .
H39A H -0.6580 0.7229 0.2161 0.060 Uiso 1 1 calc R . .
H39B H -0.5441 0.7734 0.1885 0.060 Uiso 1 1 calc R . .
H39C H -0.5230 0.7361 0.2564 0.060 Uiso 1 1 calc R . .
C40 C -0.4058(6) 0.6026(4) 0.0186(2) 0.0655(17) Uani 1 1 d . . .
H40A H -0.4765 0.6300 -0.0038 0.098 Uiso 1 1 calc R . .
H40B H -0.4040 0.5525 0.0025 0.098 Uiso 1 1 calc R . .
H40C H -0.3202 0.6261 0.0118 0.098 Uiso 1 1 calc R . .
C41 C -0.4294(4) 0.4645(2) 0.2238(2) 0.0332(10) Uani 1 1 d . . .
H41A H -0.3750 0.4715 0.2626 0.050 Uiso 1 1 calc R . .
H41B H -0.3885 0.4274 0.1975 0.050 Uiso 1 1 calc R . .
H41C H -0.5186 0.4485 0.2347 0.050 Uiso 1 1 calc R . .

loop_
_atom_site_aniso_label
_atom_site_aniso_U_11
_atom_site_aniso_U_22
_atom_site_aniso_U_33
_atom_site_aniso_U_23
_atom_site_aniso_U_13
_atom_site_aniso_U_12
Cl1 0.0278(6) 0.0346(7) 0.0519(7) 0.0003(5) -0.0062(5) -0.0124(5)
Cl2 0.0234(5) 0.0503(7) 0.0330(6) 0.0072(5) -0.0040(4) 0.0081(5)
Al1 0.0149(5) 0.0252(7) 0.0269(7) -0.0015(5) -0.0023(5) -0.0017(5)
N1 0.0164(15) 0.0219(18) 0.0232(17) -0.0018(14) -0.0052(13) -0.0004(13)
N2 0.0162(15) 0.0235(18) 0.0282(18) -0.0023(14) -0.0003(13) 0.0022(13)
N3 0.0124(14) 0.0248(18) 0.0182(16) -0.0012(13) -0.0019(12) 0.0038(13)
N4 0.0126(14) 0.0280(19) 0.0201(16) -0.0018(14) -0.0029(12) 0.0015(13)
C1 0.0164(18) 0.022(2) 0.021(2) -0.0004(16) -0.0061(15) -0.0009(16)
C2 0.0197(19) 0.023(2) 0.023(2) 0.0006(16) -0.0030(16) -0.0011(16)
C3 0.0133(17) 0.022(2) 0.032(2) -0.0051(18) -0.0004(16) -0.0037(16)
C4 0.0153(18) 0.030(2) 0.030(2) -0.0035(18) 0.0021(16) -0.0077(16)
C5 0.026(2) 0.041(3) 0.032(2) -0.015(2) 0.0038(18) -0.0055(19)
C6 0.021(2) 0.029(3) 0.045(3) -0.011(2) 0.0036(19) -0.0008(18)
C7 0.0183(19) 0.023(2) 0.047(3) 0.002(2) -0.0022(18) 0.0005(17)
C8 0.0215(19) 0.020(2) 0.029(2) -0.0017(17) -0.0033(17) 0.0012(16)
C9 0.028(2) 0.041(3) 0.025(2) -0.0046(19) -0.0053(18) -0.0073(19)
C10 0.031(2) 0.045(3) 0.073(3) -0.016(3) 0.004(2) 0.012(2)
C11 0.034(2) 0.028(2) 0.029(2) 0.0046(19) -0.0048(18) 0.0020(19)
C12 0.0129(17) 0.029(2) 0.025(2) -0.0074(17) -0.0058(15) 0.0003(16)
C13 0.023(2) 0.031(2) 0.026(2) -0.0023(18) -0.0055(17) 0.0016(18)
C14 0.024(2) 0.046(3) 0.019(2) -0.0011(19) 0.0014(17) 0.0018(19)
C15 0.018(2) 0.039(3) 0.032(2) -0.008(2) -0.0085(18) 0.0039(18)
C16 0.026(2) 0.023(2) 0.040(2) -0.0053(19) -0.0090(19) 0.0040(18)
C17 0.024(2) 0.027(2) 0.035(2) -0.0062(19) -0.0038(18) -0.0017(18)
C18 0.048(3) 0.039(3) 0.032(2) 0.008(2) 0.006(2) 0.010(2)
C19 0.036(3) 0.052(3) 0.043(3) -0.020(2) -0.002(2) 0.013(2)
C20 0.046(3) 0.027(3) 0.049(3) 0.004(2) 0.009(2) -0.002(2)
C21 0.0162(17) 0.018(2) 0.025(2) -0.0008(16) -0.0025(16) 0.0039(15)
C22 0.0124(17) 0.027(2) 0.027(2) -0.0018(17) -0.0023(15) 0.0011(15)
C23 0.0098(17) 0.026(2) 0.033(2) -0.0026(17) -0.0027(16) 0.0004(15)
C24 0.0160(18) 0.025(2) 0.024(2) -0.0001(17) -0.0031(15) -0.0062(16)
C25 0.0172(18) 0.024(2) 0.025(2) 0.0022(17) -0.0010(16) -0.0048(16)
C26 0.028(2) 0.027(2) 0.029(2) 0.0105(18) -0.0035(18) -0.0018(18)
C27 0.033(2) 0.031(2) 0.021(2) 0.0038(18) -0.0015(17) -0.0117(19)
C28 0.025(2) 0.031(2) 0.025(2) -0.0070(18) 0.0011(17) -0.0052(18)
C29 0.0156(18) 0.027(2) 0.030(2) -0.0020(18) -0.0006(16) -0.0031(16)
C30 0.026(2) 0.026(2) 0.028(2) -0.0001(18) 0.0000(17) 0.0054(17)
C31 0.061(3) 0.046(3) 0.026(2) 0.006(2) -0.006(2) -0.007(3)
C32 0.025(2) 0.029(2) 0.033(2) -0.0092(19) -0.0054(18) 0.0069(18)
C33 0.0136(17) 0.030(2) 0.021(2) 0.0018(17) -0.0045(15) 0.0001(16)
C34 0.023(2) 0.034(3) 0.032(2) 0.0051(19) -0.0060(18) 0.0017(18)
C35 0.037(3) 0.054(3) 0.037(3) 0.019(2) -0.005(2) 0.005(2)
C36 0.033(2) 0.069(4) 0.021(2) 0.004(2) -0.0025(19) 0.001(2)
C37 0.027(2) 0.049(3) 0.029(2) -0.007(2) 0.0007(18) 0.002(2)
C38 0.0158(18) 0.033(2) 0.025(2) -0.0026(18) -0.0026(16) 0.0002(16)
C39 0.034(2) 0.032(3) 0.054(3) 0.003(2) -0.004(2) 0.011(2)
C40 0.068(4) 0.099(5) 0.030(3) 0.008(3) 0.006(3) 0.011(3)
C41 0.037(2) 0.027(2) 0.036(2) -0.0059(19) 0.0024(19) 0.0000(19)

loop_
_atom_type_symbol
_atom_type_description
_atom_type_scat_dispersion_real
_atom_type_scat_dispersion_imag
_atom_type_scat_source
C C 0.0033 0.0016 'International Tables Vol C Tables 4.2.6.8 and 6.1.1.4'
H H 0.0000 0.0000 'International Tables Vol C Tables 4.2.6.8 and 6.1.1.4'
N N 0.0061 0.0033 'International Tables Vol C Tables 4.2.6.8 and 6.1.1.4'
Al Al 0.0645 0.0514 'International Tables Vol C Tables 4.2.6.8 and 6.1.1.4'
Cl Cl 0.1484 0.1585 'International Tables Vol C Tables 4.2.6.8 and 6.1.1.4'

loop_
_geom_angle_atom_site_label_1
_geom_angle_atom_site_label_2
_geom_angle_atom_site_label_3
_geom_angle
_geom_angle_site_symmetry_1
_geom_angle_site_symmetry_3
_geom_angle_publ_flag
N1 Al1 N2 89.77(13) . . ?
N1 Al1 Cl1 114.11(11) . . ?
N2 Al1 Cl1 116.30(11) . . ?
N1 Al1 Cl2 117.11(11) . . ?
N2 Al1 Cl2 112.30(11) . . ?
Cl1 Al1 Cl2 106.93(6) . . ?
C1 N1 C3 120.3(3) . . ?
C1 N1 Al1 107.9(2) . . ?
C3 N1 Al1 121.5(2) . . ?
C2 N2 C12 118.4(3) . . ?
C2 N2 Al1 108.3(2) . . ?
C12 N2 Al1 132.9(2) . . ?
C21 N3 C22 109.9(3) . . ?
C21 N3 C24 129.9(3) . . ?
C22 N3 C24 119.3(3) . . ?
C21 N4 C23 109.0(3) . . ?
C21 N4 C33 128.8(3) . . ?
C23 N4 C33 121.7(3) . . ?
C2 C1 N1 115.1(3) . . ?
C2 C1 C21 120.9(3) . . ?
N1 C1 C21 122.6(3) . . ?
C1 C2 N2 118.1(3) . . ?
C8 C3 C4 119.3(4) . . ?
C8 C3 N1 121.8(3) . . ?
C4 C3 N1 118.4(3) . . ?
C5 C4 C3 119.1(4) . . ?
C5 C4 C9 120.4(4) . . ?
C3 C4 C9 120.4(4) . . ?
C6 C5 C4 122.2(4) . . ?
C5 C6 C7 117.3(4) . . ?
C5 C6 C10 120.9(4) . . ?
C7 C6 C10 121.8(4) . . ?
C6 C7 C8 123.2(4) . . ?
C7 C8 C3 118.1(4) . . ?
C7 C8 C11 120.0(4) . . ?
C3 C8 C11 121.2(3) . . ?
C17 C12 C13 120.3(4) . . ?
C17 C12 N2 120.1(4) . . ?
C13 C12 N2 119.6(3) . . ?
C14 C13 C12 118.3(4) . . ?
C14 C13 C18 120.9(4) . . ?
C12 C13 C18 120.8(4) . . ?
C15 C14 C13 123.0(4) . . ?
C14 C15 C16 117.3(4) . . ?
C14 C15 C19 121.3(4) . . ?
C16 C15 C19 121.2(4) . . ?
C15 C16 C17 122.3(4) . . ?
C16 C17 C12 118.8(4) . . ?
C16 C17 C20 120.1(4) . . ?
C12 C17 C20 121.1(4) . . ?
N3 C21 N4 105.8(3) . . ?
N3 C21 C1 128.2(3) . . ?
N4 C21 C1 126.0(3) . . ?
C23 C22 N3 107.7(3) . . ?
C22 C23 N4 107.6(3) . . ?
C29 C24 C25 123.5(3) . . ?
C29 C24 N3 117.5(3) . . ?
C25 C24 N3 118.6(3) . . ?
C26 C25 C24 116.3(4) . . ?
C26 C25 C30 120.4(3) . . ?
C24 C25 C30 123.3(3) . . ?
C27 C26 C25 122.7(4) . . ?
C26 C27 C28 118.3(4) . . ?
C26 C27 C31 120.9(4) . . ?
C28 C27 C31 120.8(4) . . ?
C27 C28 C29 122.0(4) . . ?
C28 C29 C24 117.1(3) . . ?
C28 C29 C32 120.4(4) . . ?
C24 C29 C32 122.5(3) . . ?
C38 C33 C34 122.8(4) . . ?
C38 C33 N4 119.1(3) . . ?
C34 C33 N4 117.9(3) . . ?
C33 C34 C35 116.8(4) . . ?
C33 C34 C39 121.7(4) . . ?
C35 C34 C39 121.4(4) . . ?
C36 C35 C34 122.7(4) . . ?
C35 C36 C37 118.5(4) . . ?
C35 C36 C40 121.0(5) . . ?
C37 C36 C40 120.4(5) . . ?
C36 C37 C38 121.5(4) . . ?
C33 C38 C37 117.4(4) . . ?
C33 C38 C41 121.9(3) . . ?
C37 C38 C41 120.6(4) . . ?

loop_
_geom_bond_atom_site_label_1
_geom_bond_atom_site_label_2
_geom_bond_distance
_geom_bond_site_symmetry_2
_geom_bond_publ_flag
Cl1 Al1 2.1346(15) . ?
Cl2 Al1 2.1524(15) . ?
Al1 N1 1.846(3) . ?
Al1 N2 1.856(3) . ?
N1 C1 1.424(5) . ?
N1 C3 1.434(5) . ?
N2 C2 1.365(4) . ?
N2 C12 1.435(5) . ?
N3 C21 1.349(4) . ?
N3 C22 1.388(4) . ?
N3 C24 1.458(4) . ?
N4 C21 1.372(4) . ?
N4 C23 1.393(4) . ?
N4 C33 1.438(5) . ?
C1 C2 1.364(5) . ?
C1 C21 1.454(5) . ?
C3 C8 1.406(5) . ?
C3 C4 1.409(5) . ?
C4 C5 1.394(6) . ?
C4 C9 1.505(6) . ?
C5 C6 1.385(6) . ?
C6 C7 1.381(6) . ?
C6 C10 1.512(6) . ?
C7 C8 1.396(5) . ?
C8 C11 1.504(5) . ?
C12 C17 1.406(6) . ?
C12 C13 1.401(5) . ?
C13 C14 1.393(5) . ?
C13 C18 1.505(6) . ?
C14 C15 1.383(6) . ?
C15 C16 1.391(6) . ?
C15 C19 1.504(6) . ?
C16 C17 1.393(6) . ?
C17 C20 1.511(6) . ?
C22 C23 1.326(5) . ?
C24 C29 1.386(5) . ?
C24 C25 1.399(5) . ?
C25 C26 1.391(5) . ?
C25 C30 1.498(5) . ?
C26 C27 1.383(6) . ?
C27 C28 1.387(6) . ?
C27 C31 1.513(5) . ?
C28 C29 1.392(5) . ?
C29 C32 1.520(5) . ?
C33 C38 1.390(5) . ?
C33 C34 1.396(5) . ?
C34 C35 1.396(6) . ?
C34 C39 1.507(6) . ?
C35 C36 1.376(7) . ?
C36 C37 1.389(6) . ?
C36 C40 1.517(6) . ?
C37 C38 1.405(5) . ?
C38 C41 1.500(6) . ?
